data_7158389
loop_
_publ_author_name
'Goryaeva, Marina V.'
'Kushch, Svetlana O.'
'Burgart, Yanina V.'
'Ezhikova, Marina A.'
'Kodess, Mikhail I.'
'Slepukhin, Pavel A.'
'Triandafilova, Galina A.'
'Krasnykh, Olga P.'
'Yakovleva, Ekaterina I.'
'Zarubaev, Vladimir V.'
'Sinegubova, Ekaterina O.'
'Esaulkova, Iana L.'
'Shtro, Anna A.'
'Galochkina, Anastasia V.'
'Nikolaeva, Yulia V.'
'Saloutin, Victor I.'

_publ_section_title
;
 New heteroanalogs of tricyclic ascidian alkaloids: synthesis and
 biological activity.
;
_journal_issue 45
_journal_name_full 'Organic &amp; biomolecular chemistry'
_journal_page_first 9925
_journal_page_last 9935
_journal_paper_doi 10.1039/d1ob01843d
_journal_volume 19
_journal_year 2021
_chemical_formula_moiety 'C13 H20 F3 N O4'
_chemical_formula_sum 'C13 H20 F3 N O4'
_chemical_formula_weight 311.30
_space_group_IT_number 14
_space_group_name_Hall '-P 2ybc'
_space_group_name_H-M_alt 'P 1 21/c 1'
_symmetry_cell_setting monoclinic
_symmetry_space_group_name_H-M 'P 1 21/c 1'
_atom_sites_solution_hydrogens geom
_atom_sites_solution_primary direct
_atom_sites_solution_secondary difmap
_audit_creation_method SHELXL-97
_audit_update_record
;
2021-09-04 deposited with the CCDC.	2021-10-28 downloaded from the CCDC.
;
_cell_angle_alpha 90.00
_cell_angle_beta 93.430(14)
_cell_angle_gamma 90.00
_cell_formula_units_Z 4
_cell_length_a 13.671(2)
_cell_length_b 5.8015(8)
_cell_length_c 18.074(2)
_cell_measurement_reflns_used 1220
_cell_measurement_temperature 295(2)
_cell_measurement_theta_max 28.7260
_cell_measurement_theta_min 3.8590
_cell_volume 1430.9(3)
_computing_cell_refinement 'CrysAlisPro 1.171.39.38a (Rigaku OD, 2017)'
_computing_data_collection 'CrysAlisPro 1.171.39.38a (Rigaku OD, 2017)'
_computing_data_reduction 'CrysAlisPro 1.171.39.38a (Rigaku OD, 2017)'
_computing_structure_refinement 'SHELXL-97 (Sheldrick, 1997)'
_computing_structure_solution 'SHELXS-97 (Sheldrick, 1990)'
_diffrn_ambient_temperature 295(2)
_diffrn_measured_fraction_theta_full 0.994
_diffrn_measured_fraction_theta_max 0.847
_diffrn_measurement_device_type 'Xcalibur 3'
_diffrn_measurement_method 'omega scans'
_diffrn_radiation_monochromator graphite
_diffrn_radiation_source 'fine-focus sealed tube'
_diffrn_radiation_type MoK\a
_diffrn_radiation_wavelength 0.71073
_diffrn_reflns_av_R_equivalents 0.0643
_diffrn_reflns_av_sigmaI/netI 0.0983
_diffrn_reflns_limit_h_max 18
_diffrn_reflns_limit_h_min -18
_diffrn_reflns_limit_k_max 7
_diffrn_reflns_limit_k_min -8
_diffrn_reflns_limit_l_max 14
_diffrn_reflns_limit_l_min -25
_diffrn_reflns_number 9774
_diffrn_reflns_theta_full 26.00
_diffrn_reflns_theta_max 30.93
_diffrn_reflns_theta_min 3.69
_exptl_absorpt_coefficient_mu 0.130
_exptl_absorpt_correction_T_max 1.00000
_exptl_absorpt_correction_T_min 0.15591
_exptl_absorpt_correction_type multi-scan
_exptl_absorpt_process_details
;
CrysAlisPro 1.171.39.38a (Rigaku Oxford Diffraction, 2017)
Empirical absorption correction using spherical harmonics,
 implemented in SCALE3 ABSPACK scaling algorithm.
;
_exptl_crystal_colour colorless
_exptl_crystal_density_diffrn 1.445
_exptl_crystal_density_method 'not measured'
_exptl_crystal_description block
_exptl_crystal_F_000 656
_exptl_crystal_size_max 0.46
_exptl_crystal_size_mid 0.34
_exptl_crystal_size_min 0.14
_refine_diff_density_max 0.307
_refine_diff_density_min -0.245
_refine_diff_density_rms 0.058
_refine_ls_extinction_coef 0.014(3)
_refine_ls_extinction_expression Fc^*^=kFc[1+0.001xFc^2^\l^3^/sin(2\q)]^-1/4^
_refine_ls_extinction_method SHELXL
_refine_ls_goodness_of_fit_ref 1.002
_refine_ls_hydrogen_treatment mixed
_refine_ls_matrix_type full
_refine_ls_number_parameters 207
_refine_ls_number_reflns 3846
_refine_ls_number_restraints 0
_refine_ls_restrained_S_all 1.002
_refine_ls_R_factor_all 0.1629
_refine_ls_R_factor_gt 0.0703
_refine_ls_shift/su_max 0.000
_refine_ls_shift/su_mean 0.000
_refine_ls_structure_factor_coef Fsqd
_refine_ls_weighting_details 'calc w=1/[\s^2^(Fo^2^)+(0.0900P)^2^+0.0000P] where P=(Fo^2^+2Fc^2^)/3'
_refine_ls_weighting_scheme calc
_refine_ls_wR_factor_gt 0.1661
_refine_ls_wR_factor_ref 0.2356
_reflns_number_gt 1635
_reflns_number_total 3846
_reflns_threshold_expression >2sigma(I)
_cod_data_source_file d1ob01843d2.cif
_cod_data_source_block exp_586
_cod_depositor_comments
;
The following automatic conversions were performed:

data item '_symmetry_cell_setting' value 'Monoclinic' was changed to
'monoclinic' in accordance with the
/home/data/users/saulius/crontab/automatic-downloads/rss-feeds/RSC/lib/dictionaries/cif_core.dic
dictionary named 'cif_core.dic' version 2.4.2 last updated on
2011-04-26.

Automatic conversion script
Id: cif_fix_values 7556 2019-12-06 15:28:31Z antanas 

 Adding full bibliography for 7158386--7158394.cif.
;
_cod_original_cell_volume 1430.9(4)
_cod_original_sg_symbol_H-M P2(1)/c
_cod_database_code 7158389

loop_
_symmetry_equiv_pos_as_xyz
'x, y, z'
'-x, y+1/2, -z+1/2'
'-x, -y, -z'
'x, -y-1/2, z-1/2'

loop_
_atom_site_label
_atom_site_type_symbol
_atom_site_fract_x
_atom_site_fract_y
_atom_site_fract_z
_atom_site_U_iso_or_equiv
_atom_site_adp_type
_atom_site_occupancy
_atom_site_symmetry_multiplicity
_atom_site_calc_flag
_atom_site_refinement_flags
_atom_site_disorder_assembly
_atom_site_disorder_group
N1 N 0.32627(17) 0.9125(4) 0.18374(13) 0.0380(6) Uani 1 1 d . . .
O1 O 0.29997(18) 0.6182(4) 0.02750(13) 0.0530(7) Uani 1 1 d . . .
F1 F 0.25125(19) 0.9590(4) -0.09003(11) 0.0820(8) Uani 1 1 d . . .
C1 C 0.1939(3) 0.8829(7) -0.0381(2) 0.0648(10) Uani 1 1 d . . .
O2 O 0.44156(17) 1.1453(4) 0.14172(13) 0.0617(7) Uani 1 1 d . . .
C2 C 0.3663(2) 1.0305(5) 0.12958(17) 0.0424(7) Uani 1 1 d . . .
F2 F 0.1464(2) 0.7025(5) -0.06875(12) 0.1039(10) Uani 1 1 d . . .
O3 O 0.42375(18) 0.9048(4) 0.42043(12) 0.0588(7) Uani 1 1 d . . .
C3 C 0.3199(2) 1.0263(5) 0.05194(16) 0.0463(8) Uani 1 1 d . . .
H3A H 0.3716 1.0197 0.0175 0.056 Uiso 1 1 calc R . .
H3B H 0.2849 1.1701 0.0431 0.056 Uiso 1 1 calc R . .
F3 F 0.1264(2) 1.0477(6) -0.03067(13) 0.1053(10) Uani 1 1 d . . .
O4 O 0.27829(17) 0.5236(4) 0.17456(14) 0.0532(6) Uani 1 1 d . . .
C4 C 0.2495(2) 0.8287(5) 0.03459(16) 0.0423(7) Uani 1 1 d . . .
C5 C 0.1822(2) 0.8058(6) 0.09904(16) 0.0427(7) Uani 1 1 d . . .
C6 C 0.0977(3) 0.6323(7) 0.0883(2) 0.0614(10) Uani 1 1 d . . .
H6A H 0.0594 0.6675 0.0428 0.074 Uiso 1 1 calc R . .
H6B H 0.1243 0.4782 0.0839 0.074 Uiso 1 1 calc R . .
C7 C 0.0324(3) 0.6401(8) 0.1528(2) 0.0765(13) Uani 1 1 d . . .
H7A H -0.0175 0.5216 0.1463 0.092 Uiso 1 1 calc R . .
H7B H -0.0005 0.7883 0.1533 0.092 Uiso 1 1 calc R . .
C8 C 0.0892(3) 0.6041(7) 0.2265(2) 0.0700(11) Uani 1 1 d . . .
H8A H 0.1138 0.4473 0.2293 0.084 Uiso 1 1 calc R . .
H8B H 0.0458 0.6259 0.2665 0.084 Uiso 1 1 calc R . .
C9 C 0.1745(2) 0.7716(6) 0.23591(18) 0.0511(8) Uani 1 1 d . . .
H9A H 0.1494 0.9276 0.2381 0.061 Uiso 1 1 calc R . .
H9B H 0.2113 0.7398 0.2823 0.061 Uiso 1 1 calc R . .
C10 C 0.2423(2) 0.7530(5) 0.17245(15) 0.0384(7) Uani 1 1 d . . .
C11 C 0.3835(2) 0.9041(5) 0.25633(16) 0.0449(8) Uani 1 1 d . . .
H11A H 0.4528 0.9076 0.2476 0.054 Uiso 1 1 calc R . .
H11B H 0.3701 0.7592 0.2806 0.054 Uiso 1 1 calc R . .
C12 C 0.3606(2) 1.1007(6) 0.30781(17) 0.0479(8) Uani 1 1 d . . .
H12A H 0.2942 1.0833 0.3232 0.057 Uiso 1 1 calc R . .
H12B H 0.3641 1.2454 0.2812 0.057 Uiso 1 1 calc R . .
C13 C 0.4310(3) 1.1080(6) 0.37586(18) 0.0527(9) Uani 1 1 d . . .
H13A H 0.4975 1.1225 0.3604 0.063 Uiso 1 1 calc R . .
H13B H 0.4169 1.2424 0.4053 0.063 Uiso 1 1 calc R . .
H5 H 0.151(2) 0.967(5) 0.1035(15) 0.042(8) Uiso 1 1 d . . .
H4 H 0.310(3) 0.516(6) 0.132(2) 0.063(11) Uiso 1 1 d . . .
H1 H 0.343(4) 0.618(8) -0.013(3) 0.116(17) Uiso 1 1 d . . .
H3 H 0.475(3) 0.780(8) 0.406(2) 0.101(15) Uiso 1 1 d . . .

loop_
_atom_site_aniso_label
_atom_site_aniso_U_11
_atom_site_aniso_U_22
_atom_site_aniso_U_33
_atom_site_aniso_U_23
_atom_site_aniso_U_13
_atom_site_aniso_U_12
N1 0.0410(13) 0.0411(15) 0.0314(12) 0.0013(10) -0.0008(10) -0.0018(10)
O1 0.0709(16) 0.0414(13) 0.0489(14) -0.0047(10) 0.0224(12) -0.0007(10)
F1 0.1132(19) 0.0990(18) 0.0329(10) 0.0107(11) -0.0017(12) -0.0167(14)
C1 0.074(3) 0.078(3) 0.0405(19) -0.0011(18) -0.0095(19) -0.006(2)
O2 0.0584(14) 0.0707(17) 0.0564(15) -0.0057(12) 0.0068(12) -0.0271(12)
C2 0.0446(16) 0.0386(17) 0.0440(17) -0.0038(14) 0.0037(14) -0.0041(13)
F2 0.119(2) 0.140(2) 0.0497(13) -0.0105(14) -0.0187(13) -0.0609(19)
O3 0.0612(15) 0.0739(18) 0.0426(13) 0.0116(11) 0.0158(11) 0.0136(12)
C3 0.0617(19) 0.0421(18) 0.0351(16) 0.0003(13) 0.0020(14) -0.0038(14)
F3 0.0988(19) 0.151(3) 0.0625(15) 0.0151(16) -0.0228(14) 0.0469(18)
O4 0.0655(15) 0.0383(13) 0.0564(15) 0.0072(10) 0.0079(12) 0.0063(10)
C4 0.0505(18) 0.0421(18) 0.0343(15) 0.0007(13) 0.0026(13) -0.0018(13)
C5 0.0430(16) 0.048(2) 0.0367(16) -0.0028(13) -0.0008(13) 0.0005(13)
C6 0.0496(19) 0.080(3) 0.054(2) -0.0108(18) 0.0029(17) -0.0147(18)
C7 0.054(2) 0.107(3) 0.070(3) -0.015(2) 0.014(2) -0.025(2)
C8 0.064(2) 0.093(3) 0.056(2) -0.001(2) 0.0187(19) -0.018(2)
C9 0.0532(18) 0.062(2) 0.0385(17) -0.0004(15) 0.0066(14) -0.0038(15)
C10 0.0414(15) 0.0410(17) 0.0334(15) 0.0026(12) 0.0055(12) 0.0014(12)
C11 0.0461(17) 0.055(2) 0.0325(15) -0.0006(13) -0.0037(13) 0.0068(14)
C12 0.0502(18) 0.053(2) 0.0402(17) -0.0041(14) 0.0003(14) 0.0058(14)
C13 0.058(2) 0.060(2) 0.0399(18) -0.0057(15) 0.0007(16) -0.0037(16)

loop_
_atom_type_symbol
_atom_type_description
_atom_type_scat_dispersion_real
_atom_type_scat_dispersion_imag
_atom_type_scat_source
C C 0.0033 0.0016 'International Tables Vol C Tables 4.2.6.8 and 6.1.1.4'
H H 0.0000 0.0000 'International Tables Vol C Tables 4.2.6.8 and 6.1.1.4'
N N 0.0061 0.0033 'International Tables Vol C Tables 4.2.6.8 and 6.1.1.4'
O O 0.0106 0.0060 'International Tables Vol C Tables 4.2.6.8 and 6.1.1.4'
F F 0.0171 0.0103 'International Tables Vol C Tables 4.2.6.8 and 6.1.1.4'

loop_
_geom_angle_atom_site_label_1
_geom_angle_atom_site_label_2
_geom_angle_atom_site_label_3
_geom_angle
_geom_angle_site_symmetry_1
_geom_angle_site_symmetry_3
_geom_angle_publ_flag
C2 N1 C10 124.6(2) . . ?
C2 N1 C11 116.4(2) . . ?
C10 N1 C11 117.6(2) . . ?
C4 O1 H1 113(3) . . ?
F1 C1 F2 105.0(3) . . ?
F1 C1 F3 105.7(3) . . ?
F2 C1 F3 106.3(3) . . ?
F1 C1 C4 113.3(3) . . ?
F2 C1 C4 113.9(3) . . ?
F3 C1 C4 112.0(3) . . ?
O2 C2 N1 121.3(3) . . ?
O2 C2 C3 118.4(3) . . ?
N1 C2 C3 120.3(3) . . ?
C13 O3 H3 111(2) . . ?
C2 C3 C4 115.6(2) . . ?
C2 C3 H3A 108.4 . . ?
C4 C3 H3A 108.4 . . ?
C2 C3 H3B 108.4 . . ?
C4 C3 H3B 108.4 . . ?
H3A C3 H3B 107.4 . . ?
C10 O4 H4 102(2) . . ?
O1 C4 C1 108.9(3) . . ?
O1 C4 C3 111.4(3) . . ?
C1 C4 C3 107.6(3) . . ?
O1 C4 C5 108.2(2) . . ?
C1 C4 C5 112.7(3) . . ?
C3 C4 C5 108.1(2) . . ?
C6 C5 C4 116.2(3) . . ?
C6 C5 C10 109.6(3) . . ?
C4 C5 C10 110.9(2) . . ?
C6 C5 H5 106.8(16) . . ?
C4 C5 H5 104.6(15) . . ?
C10 C5 H5 108.3(16) . . ?
C7 C6 C5 111.0(3) . . ?
C7 C6 H6A 109.4 . . ?
C5 C6 H6A 109.4 . . ?
C7 C6 H6B 109.4 . . ?
C5 C6 H6B 109.4 . . ?
H6A C6 H6B 108.0 . . ?
C6 C7 C8 112.2(3) . . ?
C6 C7 H7A 109.2 . . ?
C8 C7 H7A 109.2 . . ?
C6 C7 H7B 109.2 . . ?
C8 C7 H7B 109.2 . . ?
H7A C7 H7B 107.9 . . ?
C7 C8 C9 111.1(3) . . ?
C7 C8 H8A 109.4 . . ?
C9 C8 H8A 109.4 . . ?
C7 C8 H8B 109.4 . . ?
C9 C8 H8B 109.4 . . ?
H8A C8 H8B 108.0 . . ?
C10 C9 C8 111.6(3) . . ?
C10 C9 H9A 109.3 . . ?
C8 C9 H9A 109.3 . . ?
C10 C9 H9B 109.3 . . ?
C8 C9 H9B 109.3 . . ?
H9A C9 H9B 108.0 . . ?
O4 C10 N1 108.5(2) . . ?
O4 C10 C9 105.8(2) . . ?
N1 C10 C9 110.8(2) . . ?
O4 C10 C5 111.9(2) . . ?
N1 C10 C5 111.3(2) . . ?
C9 C10 C5 108.4(2) . . ?
N1 C11 C12 113.6(2) . . ?
N1 C11 H11A 108.9 . . ?
C12 C11 H11A 108.9 . . ?
N1 C11 H11B 108.9 . . ?
C12 C11 H11B 108.9 . . ?
H11A C11 H11B 107.7 . . ?
C11 C12 C13 112.0(3) . . ?
C11 C12 H12A 109.2 . . ?
C13 C12 H12A 109.2 . . ?
C11 C12 H12B 109.2 . . ?
C13 C12 H12B 109.2 . . ?
H12A C12 H12B 107.9 . . ?
O3 C13 C12 111.8(3) . . ?
O3 C13 H13A 109.3 . . ?
C12 C13 H13A 109.3 . . ?
O3 C13 H13B 109.3 . . ?
C12 C13 H13B 109.3 . . ?
H13A C13 H13B 107.9 . . ?

loop_
_geom_bond_atom_site_label_1
_geom_bond_atom_site_label_2
_geom_bond_distance
_geom_bond_site_symmetry_2
_geom_bond_publ_flag
N1 C2 1.338(4) . ?
N1 C10 1.479(4) . ?
N1 C11 1.487(4) . ?
O1 C4 1.412(4) . ?
O1 H1 0.96(5) . ?
F1 C1 1.334(4) . ?
C1 F2 1.334(4) . ?
C1 F3 1.341(5) . ?
C1 C4 1.510(5) . ?
O2 C2 1.234(3) . ?
C2 C3 1.505(4) . ?
O3 C13 1.435(4) . ?
O3 H3 1.05(5) . ?
C3 C4 1.518(4) . ?
C3 H3A 0.9700 . ?
C3 H3B 0.9700 . ?
O4 C10 1.419(4) . ?
O4 H4 0.91(4) . ?
C4 C5 1.533(4) . ?
C5 C6 1.535(4) . ?
C5 C10 1.549(4) . ?
C5 H5 1.04(3) . ?
C6 C7 1.511(5) . ?
C6 H6A 0.9700 . ?
C6 H6B 0.9700 . ?
C7 C8 1.516(6) . ?
C7 H7A 0.9700 . ?
C7 H7B 0.9700 . ?
C8 C9 1.520(5) . ?
C8 H8A 0.9700 . ?
C8 H8B 0.9700 . ?
C9 C10 1.521(4) . ?
C9 H9A 0.9700 . ?
C9 H9B 0.9700 . ?
C11 C12 1.516(4) . ?
C11 H11A 0.9700 . ?
C11 H11B 0.9700 . ?
C12 C13 1.517(4) . ?
C12 H12A 0.9700 . ?
C12 H12B 0.9700 . ?
C13 H13A 0.9700 . ?
C13 H13B 0.9700 . ?

loop_
_geom_torsion_atom_site_label_1
_geom_torsion_atom_site_label_2
_geom_torsion_atom_site_label_3
_geom_torsion_atom_site_label_4
_geom_torsion
_geom_torsion_site_symmetry_1
_geom_torsion_site_symmetry_2
_geom_torsion_site_symmetry_3
_geom_torsion_site_symmetry_4
_geom_torsion_publ_flag
C10 N1 C2 O2 -173.7(3) . . . . ?
C11 N1 C2 O2 -7.2(4) . . . . ?
C10 N1 C2 C3 6.5(4) . . . . ?
C11 N1 C2 C3 173.0(2) . . . . ?
O2 C2 C3 C4 161.2(3) . . . . ?
N1 C2 C3 C4 -19.0(4) . . . . ?
F1 C1 C4 O1 -75.5(4) . . . . ?
F2 C1 C4 O1 44.3(4) . . . . ?
F3 C1 C4 O1 165.0(3) . . . . ?
F1 C1 C4 C3 45.3(4) . . . . ?
F2 C1 C4 C3 165.2(3) . . . . ?
F3 C1 C4 C3 -74.2(4) . . . . ?
F1 C1 C4 C5 164.4(3) . . . . ?
F2 C1 C4 C5 -75.8(4) . . . . ?
F3 C1 C4 C5 44.9(4) . . . . ?
C2 C3 C4 O1 -73.4(3) . . . . ?
C2 C3 C4 C1 167.3(3) . . . . ?
C2 C3 C4 C5 45.4(4) . . . . ?
O1 C4 C5 C6 -65.9(3) . . . . ?
C1 C4 C5 C6 54.6(4) . . . . ?
C3 C4 C5 C6 173.4(3) . . . . ?
O1 C4 C5 C10 60.1(3) . . . . ?
C1 C4 C5 C10 -179.3(3) . . . . ?
C3 C4 C5 C10 -60.6(3) . . . . ?
C4 C5 C6 C7 -175.4(3) . . . . ?
C10 C5 C6 C7 58.0(4) . . . . ?
C5 C6 C7 C8 -54.8(4) . . . . ?
C6 C7 C8 C9 53.3(4) . . . . ?
C7 C8 C9 C10 -56.2(4) . . . . ?
C2 N1 C10 O4 102.0(3) . . . . ?
C11 N1 C10 O4 -64.2(3) . . . . ?
C2 N1 C10 C9 -142.2(3) . . . . ?
C11 N1 C10 C9 51.5(3) . . . . ?
C2 N1 C10 C5 -21.6(4) . . . . ?
C11 N1 C10 C5 172.2(2) . . . . ?
C8 C9 C10 O4 -60.9(3) . . . . ?
C8 C9 C10 N1 -178.4(3) . . . . ?
C8 C9 C10 C5 59.3(4) . . . . ?
C6 C5 C10 O4 56.7(3) . . . . ?
C4 C5 C10 O4 -72.9(3) . . . . ?
C6 C5 C10 N1 178.3(2) . . . . ?
C4 C5 C10 N1 48.7(3) . . . . ?
C6 C5 C10 C9 -59.6(3) . . . . ?
C4 C5 C10 C9 170.7(2) . . . . ?
C2 N1 C11 C12 89.6(3) . . . . ?
C10 N1 C11 C12 -103.0(3) . . . . ?
N1 C11 C12 C13 -171.0(3) . . . . ?
C11 C12 C13 O3 -63.2(3) . . . . ?
